data_7211978
loop_
_publ_author_name
'Konovalova, Irina S.'
'Shishkina, Svitlana V.'
'Paponov, Boris V.'
'Shishkin, Oleg V.'

_publ_section_title
;
 Analysis of the crystal structure of two polymorphic modifications of
 3,4-diamino-1,2,4-triazole based on the energy of the intermolecular
 interactions
;
_journal_issue 3
_journal_name_full CrystEngComm
_journal_page_first 909
_journal_paper_doi 10.1039/b917485k
_journal_volume 12
_journal_year 2010
_chemical_formula_moiety 'C2 H5 N5'
_chemical_formula_sum 'C2 H5 N5'
_chemical_formula_weight 99.11
_chemical_name_systematic
;
?
;
_space_group_IT_number 14
_symmetry_cell_setting monoclinic
_symmetry_space_group_name_Hall '-P 2yn'
_symmetry_space_group_name_H-M 'P 1 21/n 1'
_atom_sites_solution_hydrogens difmap
_atom_sites_solution_primary direct
_atom_sites_solution_secondary difmap
_audit_creation_method SHELXL-97
_cell_angle_alpha 90.00
_cell_angle_beta 93.849(6)
_cell_angle_gamma 90.00
_cell_formula_units_Z 4
_cell_length_a 6.1601(5)
_cell_length_b 5.9993(5)
_cell_length_c 11.3396(8)
_cell_measurement_reflns_used 1218
_cell_measurement_temperature 293(2)
_cell_measurement_theta_max 32
_cell_measurement_theta_min 3
_cell_volume 418.12(6)
_computing_cell_refinement
;
CrysAlis RED, Oxford Diffraction Ltd.,
Version 1.171.27p5 beta (release 01-04-2005 CrysAlis171 .NET)
(compiled Apr 1 2005,17:53:34)
;
_computing_data_collection
;
CrysAlis CCD, Oxford Diffraction Ltd.,
Version 1.171.27p5 beta (release 01-04-2005 CrysAlis171 .NET)
(compiled Apr 1 2005,17:53:34)
;
_computing_data_reduction
;
CrysAlis RED, Oxford Diffraction Ltd.,
Version 1.171.27p5 beta (release 01-04-2005 CrysAlis171 .NET)
(compiled Apr 1 2005,17:53:34)
;
_computing_molecular_graphics 'XP (Siemens, 1998)'
_computing_publication_material 'SHELXTL (Sheldrick, 1998)'
_computing_structure_refinement 'SHELXTL (Sheldrick, 1998)'
_computing_structure_solution 'SHELXTL (Sheldrick, 1998)'
_diffrn_ambient_temperature 293(2)
_diffrn_detector_area_resol_mean 16.1827
_diffrn_measured_fraction_theta_full 0.998
_diffrn_measured_fraction_theta_max 0.998
_diffrn_measurement_device_type Xcalibur"3
_diffrn_measurement_method \w-scans
_diffrn_radiation_monochromator graphite
_diffrn_radiation_source 'Enhance (Mo) X-ray Source'
_diffrn_radiation_type MoK\a
_diffrn_radiation_wavelength 0.71073
_diffrn_reflns_av_R_equivalents 0.0321
_diffrn_reflns_av_sigmaI/netI 0.0119
_diffrn_reflns_limit_h_max 8
_diffrn_reflns_limit_h_min -8
_diffrn_reflns_limit_k_max 8
_diffrn_reflns_limit_k_min -8
_diffrn_reflns_limit_l_max 15
_diffrn_reflns_limit_l_min -15
_diffrn_reflns_number 8425
_diffrn_reflns_theta_full 29.99
_diffrn_reflns_theta_max 29.99
_diffrn_reflns_theta_min 3.60
_diffrn_standards_interval_count 50
_diffrn_standards_number 2
_exptl_absorpt_coefficient_mu 0.119
_exptl_absorpt_correction_type none
_exptl_crystal_colour red
_exptl_crystal_density_diffrn 1.574
_exptl_crystal_density_method 'not measured'
_exptl_crystal_description stick
_exptl_crystal_F_000 208
_exptl_crystal_size_max 0.40
_exptl_crystal_size_mid 0.20
_exptl_crystal_size_min 0.10
_refine_diff_density_max 0.458
_refine_diff_density_min -0.212
_refine_diff_density_rms 0.051
_refine_ls_extinction_method none
_refine_ls_goodness_of_fit_ref 1.047
_refine_ls_hydrogen_treatment refall
_refine_ls_matrix_type full
_refine_ls_number_parameters 84
_refine_ls_number_reflns 1218
_refine_ls_number_restraints 0
_refine_ls_restrained_S_all 1.047
_refine_ls_R_factor_all 0.0359
_refine_ls_R_factor_gt 0.0353
_refine_ls_shift/su_max 0.000
_refine_ls_shift/su_mean 0.000
_refine_ls_structure_factor_coef Fsqd
_refine_ls_weighting_details 'calc w=1/[\s^2^(Fo^2^)+(0.0502P)^2^+0.1755P] where P=(Fo^2^+2Fc^2^)/3'
_refine_ls_weighting_scheme calc
_refine_ls_wR_factor_gt 0.0895
_refine_ls_wR_factor_ref 0.0905
_reflns_number_gt 1198
_reflns_number_total 1218
_reflns_threshold_expression >2sigma(I)
_cod_data_source_file b917485k.txt
_cod_data_source_block experimental
_cod_original_sg_symbol_H-M P2(1)/n
_cod_database_code 7211978

loop_
_symmetry_equiv_pos_as_xyz
'x, y, z'
'-x+1/2, y+1/2, -z+1/2'
'-x, -y, -z'
'x-1/2, -y-1/2, z-1/2'

loop_
_atom_site_label
_atom_site_type_symbol
_atom_site_fract_x
_atom_site_fract_y
_atom_site_fract_z
_atom_site_U_iso_or_equiv
_atom_site_adp_type
_atom_site_occupancy
_atom_site_symmetry_multiplicity
_atom_site_calc_flag
N1 N 0.20730(12) 0.66624(12) 0.09509(6) 0.01065(17) Uani 1 1 d
N3 N -0.04387(12) 0.49000(13) 0.18911(7) 0.01309(18) Uani 1 1 d
N4 N 0.10669(12) 0.33304(13) 0.15019(7) 0.01387(18) Uani 1 1 d
N6 N 0.33733(12) 0.83242(13) 0.04840(7) 0.01305(18) Uani 1 1 d
H6NB H 0.394(2) 0.914(3) 0.1091(14) 0.029(4) Uiso 1 1 d
H6NA H 0.249(2) 0.916(3) 0.0000(13) 0.024(3) Uiso 1 1 d
N7 N -0.08145(12) 0.88812(13) 0.16403(7) 0.01347(18) Uani 1 1 d
H7NB H -0.001(2) 1.008(3) 0.1657(12) 0.018(3) Uiso 1 1 d
H7NA H -0.180(2) 0.893(3) 0.2115(13) 0.021(3) Uiso 1 1 d
C2 C 0.02066(13) 0.68860(14) 0.15385(7) 0.01090(18) Uani 1 1 d
C5 C 0.25268(14) 0.44300(14) 0.09548(7) 0.01239(19) Uani 1 1 d
H5 H 0.379(2) 0.379(2) 0.0584(13) 0.021(3) Uiso 1 1 d

loop_
_atom_site_aniso_label
_atom_site_aniso_U_11
_atom_site_aniso_U_22
_atom_site_aniso_U_33
_atom_site_aniso_U_23
_atom_site_aniso_U_13
_atom_site_aniso_U_12
N1 0.0099(3) 0.0101(3) 0.0124(3) 0.0007(2) 0.0037(2) -0.0001(2)
N3 0.0134(3) 0.0113(3) 0.0151(3) 0.0001(2) 0.0042(2) -0.0006(2)
N4 0.0152(3) 0.0108(3) 0.0159(4) 0.0004(2) 0.0037(3) 0.0008(2)
N6 0.0124(3) 0.0115(3) 0.0157(4) 0.0027(3) 0.0043(3) -0.0021(2)
N7 0.0123(3) 0.0110(3) 0.0178(4) -0.0008(3) 0.0060(3) 0.0003(3)
C2 0.0099(3) 0.0126(4) 0.0104(3) -0.0004(3) 0.0024(3) -0.0004(3)
C5 0.0128(4) 0.0112(4) 0.0133(4) 0.0002(3) 0.0019(3) 0.0013(3)

loop_
_atom_type_symbol
_atom_type_description
_atom_type_scat_dispersion_real
_atom_type_scat_dispersion_imag
_atom_type_scat_source
C C 0.0033 0.0016 'International Tables Vol C Tables 4.2.6.8 and 6.1.1.4'
H H 0.0000 0.0000 'International Tables Vol C Tables 4.2.6.8 and 6.1.1.4'
N N 0.0061 0.0033 'International Tables Vol C Tables 4.2.6.8 and 6.1.1.4'

loop_
_geom_angle_atom_site_label_1
_geom_angle_atom_site_label_2
_geom_angle_atom_site_label_3
_geom_angle
C5 N1 C2 105.76(7)
C5 N1 N6 125.06(7)
C2 N1 N6 129.10(7)
C2 N3 N4 106.75(7)
C5 N4 N3 107.42(7)
N1 N6 H6NB 107.6(10)
N1 N6 H6NA 106.8(10)
H6NB N6 H6NA 110.7(13)
C2 N7 H7NB 117.4(10)
C2 N7 H7NA 116.3(10)
H7NB N7 H7NA 113.3(14)
N3 C2 N7 127.96(8)
N3 C2 N1 109.64(7)
N7 C2 N1 122.26(8)
N4 C5 N1 110.43(7)
N4 C5 H5 126.5(9)
N1 C5 H5 123.1(9)

loop_
_geom_bond_atom_site_label_1
_geom_bond_atom_site_label_2
_geom_bond_distance
N1 C5 1.3681(11)
N1 C2 1.3735(10)
N1 N6 1.4045(10)
N3 C2 1.3262(11)
N3 N4 1.4130(10)
N4 C5 1.3053(11)
N6 H6NB 0.897(16)
N6 H6NA 0.900(15)
N7 C2 1.3607(11)
N7 H7NB 0.875(15)
N7 H7NA 0.838(15)
C5 H5 0.984(14)
